data_1555548
loop_
_publ_author_name
'Makarov, Anton S.'
'Merkushev, Anton A.'
'Uchuskin, Maxim G.'
'Trushkov, Igor V.'

_publ_section_title
;
 Oxidative Furan-to-Indole Rearrangement. Synthesis of
 2-(2-Acylvinyl)indoles and Flinderole C Analogues.
;
_journal_issue 9
_journal_name_full 'Organic letters'
_journal_page_first 2192
_journal_page_last 2195
_journal_paper_doi 10.1021/acs.orglett.6b00805
_journal_volume 18
_journal_year 2016
_chemical_formula_moiety 'C25 H23 N O4 S'
_chemical_formula_sum 'C26 H25 Cl2 N O4 S'
_chemical_formula_weight 518.43
_chemical_melting_point 395
_chemical_name_systematic 5-methyl-3'-phenyl-1'-tosyl-5H-spiro[furan-2,2'-indolin]-5-ol
_space_group_crystal_system triclinic
_space_group_IT_number 2
_space_group_name_Hall '-P 1'
_space_group_name_H-M_alt 'P -1'
_symmetry_cell_setting triclinic
_symmetry_Int_Tables_number 2
_symmetry_space_group_name_H-M 'P -1'
_atom_sites_solution_hydrogens geom
_atom_sites_solution_primary direct
_atom_sites_solution_secondary difmap
_audit_creation_method SHELXL-97
_cell_angle_alpha 92.489(10)
_cell_angle_beta 106.194(13)
_cell_angle_gamma 96.538(12)
_cell_formula_units_Z 2
_cell_length_a 9.9795(17)
_cell_length_b 10.2314(13)
_cell_length_c 12.8722(13)
_cell_measurement_reflns_used 3160
_cell_measurement_temperature 293(2)
_cell_measurement_theta_max 28.6720
_cell_measurement_theta_min 3.8230
_cell_volume 1250.1(3)
_computing_cell_refinement
;
CrysAlisPro, Agilent Technologies,
Version 1.171.37.33 (release 27-03-2014 CrysAlis171 .NET)
(compiled Mar 27 2014,17:12:48)
;
_computing_data_collection
;
CrysAlisPro, Agilent Technologies,
Version 1.171.37.33 (release 27-03-2014 CrysAlis171 .NET)
(compiled Mar 27 2014,17:12:48)
;
_computing_data_reduction
;
CrysAlisPro, Agilent Technologies,
Version 1.171.37.33 (release 27-03-2014 CrysAlis171 .NET)
(compiled Mar 27 2014,17:12:48)
;
_computing_structure_refinement 'SHELXL-97 (Sheldrick, 2008)'
_computing_structure_solution
;
SHELXS, G.M. Sheldrick, Acta Cryst.
(2008). A64, 112-122
;
_diffrn_ambient_temperature 293(2)
_diffrn_detector_area_resol_mean 10.4752
_diffrn_measured_fraction_theta_full 0.998
_diffrn_measured_fraction_theta_max 0.842
_diffrn_measurement_device 'four-circle diffractometer'
_diffrn_measurement_device_type 'New Xcalibur, Ruby'
_diffrn_measurement_method '\w scans'
_diffrn_radiation_monochromator graphite
_diffrn_radiation_probe x-ray
_diffrn_radiation_type MoK\a
_diffrn_radiation_wavelength 0.71073
_diffrn_reflns_av_R_equivalents 0.0300
_diffrn_reflns_av_sigmaI/netI 0.0407
_diffrn_reflns_limit_h_max 8
_diffrn_reflns_limit_h_min -13
_diffrn_reflns_limit_k_max 12
_diffrn_reflns_limit_k_min -14
_diffrn_reflns_limit_l_max 17
_diffrn_reflns_limit_l_min -15
_diffrn_reflns_number 10007
_diffrn_reflns_theta_full 26.00
_diffrn_reflns_theta_max 29.38
_diffrn_reflns_theta_min 2.96
_diffrn_source 'fine-focus sealed tube'
_exptl_absorpt_coefficient_mu 0.376
_exptl_absorpt_correction_T_max 1.00000
_exptl_absorpt_correction_T_min 0.94536
_exptl_absorpt_correction_type multi-scan
_exptl_absorpt_process_details
;
CrysAlisPro, Agilent Technologies,
Version 1.171.37.33 (release 27-03-2014 CrysAlis171 .NET)
(compiled Mar 27 2014,17:12:48)
Empirical absorption correction using spherical harmonics,
 implemented in SCALE3 ABSPACK scaling algorithm.
;
_exptl_crystal_colour colourless
_exptl_crystal_density_diffrn 1.377
_exptl_crystal_density_method 'not measured'
_exptl_crystal_description prism
_exptl_crystal_F_000 540
_exptl_crystal_recrystallization_method DCM
_exptl_crystal_size_max 0
_exptl_crystal_size_mid 0
_exptl_crystal_size_min 0
_refine_diff_density_max 0.395
_refine_diff_density_min -0.593
_refine_diff_density_rms 0.061
_refine_ls_extinction_coef 0.009(3)
_refine_ls_extinction_expression Fc^*^=kFc[1+0.001xFc^2^\l^3^/sin(2\q)]^-1/4^
_refine_ls_extinction_method SHELXL
_refine_ls_goodness_of_fit_ref 1.060
_refine_ls_hydrogen_treatment mixed
_refine_ls_matrix_type full
_refine_ls_number_parameters 340
_refine_ls_number_reflns 5803
_refine_ls_number_restraints 23
_refine_ls_restrained_S_all 1.073
_refine_ls_R_factor_all 0.0779
_refine_ls_R_factor_gt 0.0623
_refine_ls_shift/su_max 0.002
_refine_ls_shift/su_mean 0.000
_refine_ls_structure_factor_coef Fsqd
_refine_ls_weighting_details 'calc w=1/[\s^2^(Fo^2^)+(0.1072P)^2^+0.2743P] where P=(Fo^2^+2Fc^2^)/3'
_refine_ls_weighting_scheme calc
_refine_ls_wR_factor_gt 0.1761
_refine_ls_wR_factor_ref 0.1892
_reflns_number_gt 4528
_reflns_number_total 5803
_reflns_threshold_expression >2\s(I)
_cod_data_source_file ol6b00805_si_002.cif
_cod_data_source_block psu-80(am)
_cod_database_code 1555548

loop_
_symmetry_equiv_pos_as_xyz
'x, y, z'
'-x, -y, -z'

loop_
_atom_site_label
_atom_site_type_symbol
_atom_site_fract_x
_atom_site_fract_y
_atom_site_fract_z
_atom_site_U_iso_or_equiv
_atom_site_adp_type
_atom_site_occupancy
_atom_site_symmetry_multiplicity
_atom_site_calc_flag
_atom_site_refinement_flags
_atom_site_disorder_assembly
_atom_site_disorder_group
Cl1 Cl 0.7863(3) 0.2408(4) 0.9475(3) 0.1108(11) Uani 0.459(5) 1 d PDU A 1
C2S C 0.9714(11) 0.294(3) 0.9881(12) 0.196(8) Uani 0.459(5) 1 d PDU A 1
H2S1 H 0.9909 0.3822 1.0239 0.235 Uiso 0.459(5) 1 calc PR A 1
H2S2 H 1.0195 0.2351 1.0387 0.235 Uiso 0.459(5) 1 calc PR A 1
Cl2 Cl 1.0308(3) 0.2926(4) 0.87413(19) 0.1077(13) Uani 0.459(5) 1 d PDU A 1
Cl3 Cl 0.9948(5) 0.4344(8) 0.9090(4) 0.238(3) Uani 0.541(5) 1 d PD A 2
C1S C 0.897(2) 0.3683(12) 0.9972(14) 0.216(7) Uani 0.541(5) 1 d PDU A 2
H1S1 H 0.9489 0.3888 1.0730 0.260 Uiso 0.541(5) 1 calc PR A 2
H1S2 H 0.8062 0.4001 0.9832 0.260 Uiso 0.541(5) 1 calc PR A 2
Cl4 Cl 0.8796(18) 0.2014(8) 0.9599(6) 0.366(7) Uani 0.541(5) 1 d PDU A 2
H1 H 0.607(5) 0.301(5) 0.070(4) 0.123(16) Uiso 1 1 d . . .
C1 C 0.6560(2) 0.38737(18) 0.43599(16) 0.0357(4) Uani 1 1 d . . .
C3 C 0.4105(2) 0.3473(2) 0.35157(16) 0.0356(4) Uani 1 1 d . . .
H3 H 0.3760 0.4309 0.3639 0.043 Uiso 1 1 calc R . .
C2 C 0.5288(2) 0.33402(19) 0.45042(16) 0.0357(4) Uani 1 1 d . . .
C9 C 0.2831(2) 0.2423(2) 0.32068(16) 0.0379(4) Uani 1 1 d . . .
C15 C 0.5244(2) 0.2837(2) 0.54730(18) 0.0446(5) Uani 1 1 d . . .
H15 H 0.4397 0.2459 0.5567 0.053 Uiso 1 1 calc R . .
C18 C 0.7801(2) 0.3974(2) 0.51944(18) 0.0443(5) Uani 1 1 d . . .
H18 H 0.8648 0.4362 0.5107 0.053 Uiso 1 1 calc R . .
C10 C 0.1494(2) 0.2787(2) 0.2862(2) 0.0475(5) Uani 1 1 d . . .
H10 H 0.1387 0.3677 0.2840 0.057 Uiso 1 1 calc R . .
C4 C 0.4858(2) 0.3677(2) 0.26168(17) 0.0378(4) Uani 1 1 d . . .
C16 C 0.6485(3) 0.2907(2) 0.63031(19) 0.0504(6) Uani 1 1 d . . .
H16 H 0.6475 0.2568 0.6960 0.060 Uiso 1 1 calc R . .
C17 C 0.7737(3) 0.3474(2) 0.61634(19) 0.0502(6) Uani 1 1 d . . .
H17 H 0.8557 0.3523 0.6734 0.060 Uiso 1 1 calc R . .
C14 C 0.2958(3) 0.1087(2) 0.3252(2) 0.0494(5) Uani 1 1 d . . .
H14 H 0.3843 0.0816 0.3496 0.059 Uiso 1 1 calc R . .
C12 C 0.0452(3) 0.0534(3) 0.2579(2) 0.0623(7) Uani 1 1 d . . .
H12 H -0.0339 -0.0099 0.2363 0.075 Uiso 1 1 calc R . .
C7 C 0.4291(3) 0.2501(3) 0.09138(19) 0.0566(7) Uani 1 1 d . . .
C13 C 0.1768(3) 0.0159(3) 0.2934(2) 0.0595(7) Uani 1 1 d . . .
H13 H 0.1864 -0.0733 0.2961 0.071 Uiso 1 1 calc R . .
C11 C 0.0309(3) 0.1845(3) 0.2546(2) 0.0605(7) Uani 1 1 d . . .
H11 H -0.0581 0.2107 0.2312 0.073 Uiso 1 1 calc R . .
C8 C 0.3194(4) 0.1281(3) 0.0521(2) 0.0828(10) Uani 1 1 d . . .
H8A H 0.2468 0.1309 0.0875 0.124 Uiso 1 1 calc R . .
H8B H 0.3637 0.0500 0.0691 0.124 Uiso 1 1 calc R . .
H8C H 0.2790 0.1266 -0.0250 0.124 Uiso 1 1 calc R . .
C19 C 0.7553(2) 0.6673(2) 0.30917(18) 0.0405(5) Uani 1 1 d . . .
C20 C 0.8403(2) 0.7274(2) 0.40756(19) 0.0439(5) Uani 1 1 d . . .
H20 H 0.8995 0.6797 0.4562 0.053 Uiso 1 1 calc R . .
C22 C 0.7498(3) 0.9323(2) 0.3623(2) 0.0493(6) Uani 1 1 d . . .
C23 C 0.6664(3) 0.8703(2) 0.2632(2) 0.0532(6) Uani 1 1 d . . .
H22 H 0.6083 0.9187 0.2143 0.064 Uiso 1 1 calc R . .
C24 C 0.6681(3) 0.7392(2) 0.23584(19) 0.0489(5) Uani 1 1 d . . .
H23 H 0.6119 0.6991 0.1693 0.059 Uiso 1 1 calc R . .
C25 C 0.7441(4) 1.0749(3) 0.3919(3) 0.0712(8) Uani 1 1 d . . .
H25A H 0.6781 1.1096 0.3338 0.107 Uiso 0.50 1 calc PR . .
H25B H 0.8357 1.1241 0.4042 0.107 Uiso 0.50 1 calc PR . .
H25C H 0.7150 1.0821 0.4567 0.107 Uiso 0.50 1 calc PR . .
H25D H 0.8078 1.1009 0.4627 0.107 Uiso 0.50 1 calc PR . .
H25E H 0.6501 1.0864 0.3923 0.107 Uiso 0.50 1 calc PR . .
H25F H 0.7709 1.1284 0.3397 0.107 Uiso 0.50 1 calc PR . .
C21 C 0.8360(3) 0.8593(2) 0.4325(2) 0.0487(5) Uani 1 1 d . . .
H21 H 0.8930 0.8997 0.4987 0.058 Uiso 1 1 calc R . .
C5 C 0.4130(2) 0.4485(2) 0.17512(19) 0.0476(5) Uani 1 1 d . . .
H5 H 0.3962 0.5348 0.1861 0.057 Uiso 1 1 calc R . .
C6 C 0.3763(3) 0.3797(3) 0.0814(2) 0.0595(7) Uani 1 1 d . . .
H6 H 0.3238 0.4084 0.0169 0.071 Uiso 1 1 calc R . .
N1 N 0.63228(18) 0.42390(17) 0.32775(14) 0.0402(4) Uani 1 1 d . . .
O1 O 0.88612(17) 0.46310(16) 0.33585(15) 0.0550(5) Uani 1 1 d . . .
O2 O 0.70380(19) 0.47263(17) 0.16362(14) 0.0563(5) Uani 1 1 d . . .
O3 O 0.49152(16) 0.24714(15) 0.20665(12) 0.0440(4) Uani 1 1 d . . .
O4 O 0.5322(3) 0.2406(2) 0.03754(17) 0.0749(6) Uani 1 1 d . . .
S1 S 0.75328(6) 0.49840(5) 0.27868(4) 0.04214(19) Uani 1 1 d . . .

loop_
_atom_site_aniso_label
_atom_site_aniso_U_11
_atom_site_aniso_U_22
_atom_site_aniso_U_33
_atom_site_aniso_U_23
_atom_site_aniso_U_13
_atom_site_aniso_U_12
Cl1 0.0884(16) 0.131(3) 0.126(2) 0.0073(18) 0.0566(16) 0.0044(15)
C2S 0.089(7) 0.35(2) 0.158(11) 0.062(16) 0.056(8) -0.004(12)
Cl2 0.0823(15) 0.155(3) 0.0757(14) 0.0227(14) 0.0151(10) -0.0106(15)
Cl3 0.197(4) 0.338(9) 0.159(3) 0.080(4) 0.027(3) -0.015(5)
C1S 0.29(2) 0.216(11) 0.189(14) 0.032(11) 0.098(14) 0.128(14)
Cl4 0.593(19) 0.217(6) 0.193(6) -0.028(5) 0.007(9) -0.051(9)
C1 0.0360(10) 0.0316(10) 0.0394(10) 0.0006(8) 0.0101(8) 0.0066(8)
C3 0.0335(10) 0.0361(10) 0.0382(10) 0.0041(8) 0.0103(8) 0.0077(8)
C2 0.0367(10) 0.0341(10) 0.0373(10) 0.0006(8) 0.0113(8) 0.0073(8)
C9 0.0348(10) 0.0427(11) 0.0371(10) 0.0040(8) 0.0118(8) 0.0047(8)
C15 0.0468(12) 0.0466(12) 0.0441(11) 0.0082(9) 0.0174(10) 0.0088(10)
C18 0.0374(11) 0.0431(11) 0.0488(12) 0.0003(9) 0.0061(9) 0.0066(9)
C10 0.0381(11) 0.0513(13) 0.0533(13) 0.0060(10) 0.0125(10) 0.0075(10)
C4 0.0339(10) 0.0391(10) 0.0400(10) 0.0019(8) 0.0112(8) 0.0021(8)
C16 0.0613(15) 0.0526(13) 0.0382(11) 0.0089(10) 0.0113(10) 0.0163(11)
C17 0.0474(13) 0.0513(13) 0.0449(12) 0.0028(10) -0.0011(10) 0.0143(11)
C14 0.0444(12) 0.0466(13) 0.0590(14) 0.0078(10) 0.0167(11) 0.0072(10)
C12 0.0480(14) 0.0684(17) 0.0646(16) -0.0016(13) 0.0170(12) -0.0162(12)
C7 0.0568(14) 0.0695(17) 0.0385(12) -0.0061(11) 0.0137(11) -0.0084(12)
C13 0.0618(16) 0.0461(13) 0.0709(17) 0.0029(12) 0.0240(13) -0.0031(12)
C11 0.0328(11) 0.0786(19) 0.0655(16) 0.0038(14) 0.0086(11) 0.0026(12)
C8 0.089(2) 0.087(2) 0.0548(16) -0.0120(15) 0.0106(16) -0.0304(18)
C19 0.0383(10) 0.0423(11) 0.0443(11) 0.0012(9) 0.0204(9) -0.0007(9)
C20 0.0365(11) 0.0449(12) 0.0500(12) 0.0039(9) 0.0121(9) 0.0052(9)
C22 0.0475(12) 0.0436(12) 0.0640(15) 0.0072(10) 0.0279(11) 0.0047(10)
C23 0.0575(14) 0.0529(14) 0.0544(14) 0.0185(11) 0.0204(12) 0.0123(11)
C24 0.0517(13) 0.0531(13) 0.0418(11) 0.0091(10) 0.0141(10) 0.0025(11)
C25 0.079(2) 0.0470(14) 0.095(2) 0.0028(14) 0.0365(18) 0.0142(14)
C21 0.0448(12) 0.0473(13) 0.0526(13) -0.0036(10) 0.0154(10) -0.0007(10)
C5 0.0451(12) 0.0520(13) 0.0460(12) 0.0149(10) 0.0125(10) 0.0045(10)
C6 0.0550(15) 0.0793(18) 0.0394(12) 0.0140(12) 0.0072(11) 0.0010(13)
N1 0.0361(9) 0.0441(10) 0.0388(9) 0.0027(7) 0.0106(7) -0.0004(7)
O1 0.0407(9) 0.0523(10) 0.0776(12) -0.0012(8) 0.0263(8) 0.0076(7)
O2 0.0647(11) 0.0595(10) 0.0477(9) -0.0075(8) 0.0302(8) -0.0104(8)
O3 0.0467(8) 0.0443(8) 0.0403(8) -0.0030(6) 0.0131(7) 0.0039(7)
O4 0.0860(15) 0.0863(15) 0.0566(11) -0.0154(10) 0.0380(11) -0.0074(12)
S1 0.0394(3) 0.0430(3) 0.0476(3) -0.0017(2) 0.0211(2) 0.0003(2)

loop_
_atom_type_symbol
_atom_type_description
_atom_type_scat_dispersion_real
_atom_type_scat_dispersion_imag
_atom_type_scat_source
C C 0.0033 0.0016 'International Tables Vol C Tables 4.2.6.8 and 6.1.1.4'
H H 0.0000 0.0000 'International Tables Vol C Tables 4.2.6.8 and 6.1.1.4'
N N 0.0061 0.0033 'International Tables Vol C Tables 4.2.6.8 and 6.1.1.4'
O O 0.0106 0.0060 'International Tables Vol C Tables 4.2.6.8 and 6.1.1.4'
S S 0.1246 0.1234 'International Tables Vol C Tables 4.2.6.8 and 6.1.1.4'
Cl Cl 0.1484 0.1585 'International Tables Vol C Tables 4.2.6.8 and 6.1.1.4'

loop_
_geom_angle_atom_site_label_1
_geom_angle_atom_site_label_2
_geom_angle_atom_site_label_3
_geom_angle
Cl2 C2S Cl1 108.7(9)
Cl4 C1S Cl3 100.6(9)
C18 C1 C2 121.2(2)
C18 C1 N1 129.9(2)
C2 C1 N1 108.93(18)
C2 C3 C9 118.85(17)
C2 C3 C4 103.27(16)
C9 C3 C4 114.43(16)
C15 C2 C1 120.4(2)
C15 C2 C3 129.5(2)
C1 C2 C3 110.06(18)
C10 C9 C14 118.2(2)
C10 C9 C3 119.84(19)
C14 C9 C3 122.00(19)
C2 C15 C16 118.7(2)
C17 C18 C1 117.6(2)
C9 C10 C11 121.1(2)
O3 C4 C5 104.87(18)
O3 C4 N1 108.94(16)
C5 C4 N1 116.54(18)
O3 C4 C3 111.96(16)
C5 C4 C3 113.21(18)
N1 C4 C3 101.47(16)
C17 C16 C15 120.5(2)
C16 C17 C18 121.6(2)
C13 C14 C9 120.1(2)
C11 C12 C13 119.5(2)
O4 C7 O3 109.5(2)
O4 C7 C6 111.8(2)
O3 C7 C6 103.51(19)
O4 C7 C8 107.0(2)
O3 C7 C8 108.2(2)
C6 C7 C8 116.6(3)
C12 C13 C14 121.1(3)
C12 C11 C10 120.1(2)
C20 C19 C24 120.5(2)
C20 C19 S1 119.72(18)
C24 C19 S1 119.79(17)
C21 C20 C19 119.1(2)
C21 C22 C23 118.2(2)
C21 C22 C25 121.0(2)
C23 C22 C25 120.8(2)
C24 C23 C22 121.5(2)
C23 C24 C19 119.0(2)
C22 C21 C20 121.8(2)
C6 C5 C4 109.7(2)
C5 C6 C7 111.2(2)
C1 N1 C4 109.63(16)
C1 N1 S1 124.82(14)
C4 N1 S1 125.05(14)
C4 O3 C7 110.50(18)
O1 S1 O2 119.43(11)
O1 S1 N1 108.67(10)
O2 S1 N1 106.65(10)
O1 S1 C19 107.96(11)
O2 S1 C19 107.97(11)
N1 S1 C19 105.31(10)

loop_
_geom_bond_atom_site_label_1
_geom_bond_atom_site_label_2
_geom_bond_distance
Cl1 C2S 1.786(11)
C2S Cl2 1.728(13)
Cl3 C1S 1.798(14)
C1S Cl4 1.729(12)
C1 C18 1.385(3)
C1 C2 1.388(3)
C1 N1 1.421(3)
C3 C2 1.498(3)
C3 C9 1.516(3)
C3 C4 1.555(3)
C2 C15 1.380(3)
C9 C10 1.383(3)
C9 C14 1.389(3)
C15 C16 1.385(3)
C18 C17 1.383(3)
C10 C11 1.389(3)
C4 O3 1.410(2)
C4 C5 1.489(3)
C4 N1 1.504(3)
C16 C17 1.378(4)
C14 C13 1.385(3)
C12 C11 1.366(4)
C12 C13 1.370(4)
C7 O4 1.401(3)
C7 O3 1.443(3)
C7 C6 1.480(4)
C7 C8 1.529(4)
C19 C20 1.384(3)
C19 C24 1.391(3)
C19 S1 1.752(2)
C20 C21 1.382(3)
C22 C21 1.374(4)
C22 C23 1.393(4)
C22 C25 1.503(3)
C23 C24 1.375(3)
C5 C6 1.306(4)
N1 S1 1.6419(18)
O1 S1 1.4203(18)
O2 S1 1.4267(18)
